data_2215721
loop_
_publ_author_name
'Jasinski, Jerry P.'
'Butcher, Ray J.'
'Mayekar, Anil N.'
'Narayana, B.'
'Yathirajan, H. S.'

_publ_section_title (2<i>E</i>)-3-(3,5-Dichloro-4-methoxy-2,6-dimethylphenyl)-1-(2,4-dichlorophenyl)prop-2-en-1-one
_journal_coeditor_code AT2412
_journal_issue 11
_journal_name_full 'Acta Crystallographica Section E'
_journal_page_first o4229
_journal_page_last o4230
_journal_paper_doi 10.1107/S1600536807047654
_journal_volume 63
_journal_year 2007
_chemical_formula_iupac 'C18 H14 Cl4 O2'
_chemical_formula_moiety 'C18 H14 Cl4 O2'
_chemical_formula_sum 'C18 H14 Cl4 O2'
_chemical_formula_weight 404.09
_chemical_name_systematic
;(2E)-3-(3,5-Dichloro-4-methoxy-2,6-dimethylphenyl)-1-(2,4-dichlorophenyl)prop-
2-en-1-one
;
_space_group_IT_number 7
_symmetry_cell_setting monoclinic
_symmetry_space_group_name_Hall 'P -2yc'
_symmetry_space_group_name_H-M 'P 1 c 1'
_atom_sites_solution_hydrogens geom
_atom_sites_solution_primary direct
_atom_sites_solution_secondary difmap
_cell_angle_alpha 90.00
_cell_angle_beta 97.020(4)
_cell_angle_gamma 90.00
_cell_formula_units_Z 2
_cell_length_a 7.8036(4)
_cell_length_b 4.3526(2)
_cell_length_c 26.6839(11)
_cell_measurement_reflns_used 3151
_cell_measurement_temperature 296
_cell_measurement_theta_max 32.3511
_cell_measurement_theta_min 4.7326
_cell_volume 899.55(7)
_computing_cell_refinement '<i>CrysAlisPro</i> (Oxford Diffraction, 2007)'
_computing_data_collection '<i>CrysAlisPro</i> (Oxford Diffraction, 2007)'
_computing_data_reduction '<i>CrysAlisPro</i> (Oxford Diffraction, 2007)'
_computing_molecular_graphics '<i>SHELXTL</i> (Bruker, 2000)'
_computing_publication_material '<i>SHELXTL</i> (Bruker, 2000)'
_computing_structure_refinement '<i>SHELXL97</i> (Sheldrick, 1997)'
_computing_structure_solution '<i>SHELXS97</i> (Sheldrick, 1997)'
_diffrn_ambient_temperature 296
_diffrn_detector_area_resol_mean 10.5081
_diffrn_measured_fraction_theta_full 0.993
_diffrn_measured_fraction_theta_max 0.887
_diffrn_measurement_device_type 'Oxford Diffraction Gemini R CCD'
_diffrn_measurement_method '\f and \w'
_diffrn_radiation_monochromator graphite
_diffrn_radiation_source 'fine-focus sealed tube'
_diffrn_radiation_type MoK\a
_diffrn_radiation_wavelength 0.71073
_diffrn_reflns_av_R_equivalents 0.0451
_diffrn_reflns_av_sigmaI/netI 0.1027
_diffrn_reflns_limit_h_max 11
_diffrn_reflns_limit_h_min -10
_diffrn_reflns_limit_k_max 6
_diffrn_reflns_limit_k_min -6
_diffrn_reflns_limit_l_max 39
_diffrn_reflns_limit_l_min -39
_diffrn_reflns_number 8039
_diffrn_reflns_theta_full 25.00
_diffrn_reflns_theta_max 32.51
_diffrn_reflns_theta_min 4.75
_diffrn_standards_decay_% 0
_diffrn_standards_number 0
_exptl_absorpt_coefficient_mu 0.665
_exptl_absorpt_correction_T_max 1.00000
_exptl_absorpt_correction_T_min 0.50197
_exptl_absorpt_correction_type multi-scan
_exptl_absorpt_process_details
;
(CrysAlis RED; Oxford Diffraction, 2007)
;
_exptl_crystal_colour colourless
_exptl_crystal_density_diffrn 1.492
_exptl_crystal_density_method 'not measured'
_exptl_crystal_description chunk
_exptl_crystal_F_000 412
_exptl_crystal_size_max 0.37
_exptl_crystal_size_mid 0.31
_exptl_crystal_size_min 0.23
_refine_diff_density_max 0.799
_refine_diff_density_min -0.552
_refine_ls_extinction_coef 0.090(11)
_refine_ls_extinction_expression Fc^*^=kFc[1+0.001xFc^2^\l^3^/sin(2\q)]^-1/4^
_refine_ls_extinction_method '<i>SHELXL97</i> (Sheldrick, 1997)'
_refine_ls_goodness_of_fit_ref 1.028
_refine_ls_hydrogen_treatment constr
_refine_ls_matrix_type full
_refine_ls_number_parameters 221
_refine_ls_number_reflns 4142
_refine_ls_number_restraints 2
_refine_ls_restrained_S_all 1.028
_refine_ls_R_factor_all 0.1273
_refine_ls_R_factor_gt 0.0810
_refine_ls_shift/su_max 0.001
_refine_ls_shift/su_mean 0.000
_refine_ls_structure_factor_coef Fsqd
_refine_ls_weighting_details 'calc w=1/[\s^2^(Fo^2^)+(0.128P)^2^+0.8404P] where P=(Fo^2^+2Fc^2^)/3'
_refine_ls_weighting_scheme calc
_refine_ls_wR_factor_gt 0.2024
_refine_ls_wR_factor_ref 0.2386
_reflns_number_gt 2501
_reflns_number_total 4142
_reflns_threshold_expression I>2\s(I)
_cod_data_source_file at2412.cif
_cod_data_source_block I
_cod_original_sg_symbol_H-M 'P c'
_cod_database_code 2215721
_cod_database_fobs_code 2215721

loop_
_symmetry_equiv_pos_as_xyz
'x, y, z'
'x, -y, z+1/2'

loop_
_atom_site_type_symbol
_atom_site_label
_atom_site_fract_x
_atom_site_fract_y
_atom_site_fract_z
_atom_site_U_iso_or_equiv
_atom_site_adp_type
_atom_site_calc_flag
_atom_site_refinement_flags
_atom_site_occupancy
Cl Cl1 -0.1343(3) -0.2032(6) 0.41662(8) 0.0672(6) Uani d . 1
Cl Cl2 -0.2962(4) 0.4321(8) 0.57611(11) 0.0929(9) Uani d . 1
Cl Cl3 0.63088(19) 0.5365(4) 0.21399(6) 0.0454(4) Uani d . 1
Cl Cl4 0.0016(2) -0.0404(5) 0.17461(7) 0.0546(5) Uani d . 1
O O1 0.3767(9) -0.067(2) 0.4676(2) 0.083(2) Uani d . 1
O O2 0.3069(7) 0.3112(13) 0.15441(19) 0.0585(13) Uani d . 1
C C1 0.1023(9) 0.1380(17) 0.4771(2) 0.0471(15) Uani d . 1
C C2 -0.0731(9) 0.0404(17) 0.4674(3) 0.0488(16) Uani d . 1
C C3 -0.1907(10) 0.120(2) 0.4978(3) 0.0542(17) Uani d . 1
H H3A -0.3032 0.0465 0.4920 0.065 Uiso calc R 1
C C4 -0.1405(10) 0.317(2) 0.5384(3) 0.0590(19) Uani d . 1
C C5 0.0273(13) 0.405(2) 0.5501(3) 0.067(2) Uani d . 1
H H5A 0.0606 0.5270 0.5782 0.080 Uiso calc R 1
C C6 0.1454(11) 0.309(2) 0.5198(3) 0.061(2) Uani d . 1
H H6A 0.2606 0.3620 0.5285 0.073 Uiso calc R 1
C C7 0.2420(9) 0.0391(17) 0.4465(2) 0.0479(15) Uani d . 1
C C8 0.2188(10) 0.099(2) 0.3920(3) 0.0564(18) Uani d . 1
H H8A 0.1153 0.1870 0.3780 0.068 Uiso calc R 1
C C9 0.3307(11) 0.038(2) 0.3625(3) 0.0554(18) Uani d . 1
H H9A 0.4312 -0.0550 0.3777 0.067 Uiso calc R 1
C C10 0.3237(9) 0.0957(17) 0.3066(3) 0.0478(15) Uani d . 1
C C11 0.4588(10) 0.2643(17) 0.2898(3) 0.0515(16) Uani d . 1
C C12 0.6065(11) 0.383(2) 0.3266(3) 0.062(2) Uani d . 1
H H12A 0.7138 0.3094 0.3170 0.092 Uiso calc R 1
H H12B 0.5936 0.3108 0.3599 0.092 Uiso calc R 1
H H12C 0.6060 0.6033 0.3263 0.092 Uiso calc R 1
C C13 0.4546(10) 0.3347(19) 0.2390(3) 0.0525(16) Uani d . 1
C C14 0.3116(10) 0.2325(17) 0.2042(2) 0.0485(15) Uani d . 1
C C15 0.3859(13) 0.088(2) 0.1242(3) 0.062(2) Uani d . 1
H H15A 0.3837 0.1642 0.0904 0.093 Uiso calc R 1
H H15B 0.3230 -0.1015 0.1238 0.093 Uiso calc R 1
H H15C 0.5032 0.0542 0.1386 0.093 Uiso calc R 1
C C16 0.1818(9) 0.0693(16) 0.2219(3) 0.0462(15) Uani d . 1
C C17 0.1824(10) -0.0016(18) 0.2732(3) 0.0501(16) Uani d . 1
C C18 0.0396(12) -0.197(2) 0.2895(3) 0.062(2) Uani d . 1
H H18A 0.0630 -0.2386 0.3250 0.093 Uiso calc R 1
H H18B 0.0332 -0.3872 0.2711 0.093 Uiso calc R 1
H H18C -0.0682 -0.0899 0.2827 0.093 Uiso calc R 1

loop_
_atom_site_aniso_label
_atom_site_aniso_U_11
_atom_site_aniso_U_22
_atom_site_aniso_U_33
_atom_site_aniso_U_12
_atom_site_aniso_U_13
_atom_site_aniso_U_23
Cl1 0.0663(12) 0.0760(14) 0.0580(10) -0.0069(10) 0.0026(8) -0.0058(10)
Cl2 0.0866(17) 0.123(2) 0.0776(14) 0.0037(16) 0.0454(13) -0.0149(15)
Cl3 0.0402(8) 0.0484(8) 0.0485(8) -0.0094(7) 0.0093(6) 0.0048(8)
Cl4 0.0430(9) 0.0764(13) 0.0439(8) -0.0096(9) 0.0032(7) -0.0044(9)
O1 0.060(4) 0.135(6) 0.055(3) 0.013(4) 0.012(3) 0.013(4)
O2 0.076(4) 0.053(3) 0.048(2) 0.001(3) 0.013(2) 0.012(2)
C1 0.047(4) 0.057(4) 0.038(3) 0.002(3) 0.010(3) 0.005(3)
C2 0.037(3) 0.063(4) 0.047(3) 0.016(3) 0.003(3) 0.006(3)
C3 0.051(4) 0.066(4) 0.047(3) -0.004(3) 0.012(3) 0.017(3)
C4 0.054(4) 0.076(5) 0.051(4) 0.006(4) 0.020(3) 0.008(4)
C5 0.073(6) 0.084(6) 0.045(4) -0.004(5) 0.008(4) -0.011(4)
C6 0.054(5) 0.080(6) 0.047(3) -0.007(4) 0.004(3) 0.002(4)
C7 0.046(4) 0.059(4) 0.038(3) 0.007(3) 0.003(3) 0.007(3)
C8 0.048(4) 0.083(5) 0.038(3) 0.004(4) 0.006(3) 0.003(3)
C9 0.051(4) 0.071(5) 0.043(3) -0.002(3) 0.001(3) -0.006(3)
C10 0.041(3) 0.057(4) 0.047(3) 0.007(3) 0.016(3) 0.000(3)
C11 0.066(4) 0.044(4) 0.046(3) 0.002(3) 0.009(3) -0.011(3)
C12 0.046(4) 0.079(6) 0.058(4) 0.001(4) 0.000(3) -0.011(4)
C13 0.052(4) 0.058(4) 0.049(3) -0.003(3) 0.014(3) -0.002(3)
C14 0.060(4) 0.048(4) 0.038(3) 0.011(3) 0.006(3) 0.007(3)
C15 0.082(6) 0.062(5) 0.045(4) -0.002(4) 0.015(4) 0.000(3)
C16 0.042(3) 0.052(4) 0.045(3) 0.005(3) 0.005(3) -0.003(3)
C17 0.046(4) 0.062(5) 0.045(3) 0.003(3) 0.017(3) -0.003(3)
C18 0.065(5) 0.066(5) 0.059(4) -0.005(4) 0.025(4) -0.005(4)

loop_
_atom_type_symbol
_atom_type_description
_atom_type_scat_dispersion_real
_atom_type_scat_dispersion_imag
_atom_type_scat_source
C C 0.0033 0.0016 'International Tables Vol C Tables 4.2.6.8 and 6.1.1.4'
H H 0.0000 0.0000 'International Tables Vol C Tables 4.2.6.8 and 6.1.1.4'
O O 0.0106 0.0060 'International Tables Vol C Tables 4.2.6.8 and 6.1.1.4'
Cl Cl 0.1484 0.1585 'International Tables Vol C Tables 4.2.6.8 and 6.1.1.4'

loop_
_geom_angle_atom_site_label_1
_geom_angle_atom_site_label_2
_geom_angle_atom_site_label_3
_geom_angle
C14 O2 C15 114.2(6)
C6 C1 C2 116.5(7)
C6 C1 C7 119.2(7)
C2 C1 C7 124.0(6)
C3 C2 C1 121.6(7)
C3 C2 Cl1 119.0(6)
C1 C2 Cl1 119.3(5)
C2 C3 C4 118.6(7)
C2 C3 H3A 120.7
C4 C3 H3A 120.7
C5 C4 C3 121.2(7)
C5 C4 Cl2 120.4(7)
C3 C4 Cl2 118.3(6)
C4 C5 C6 118.6(8)
C4 C5 H5A 120.7
C6 C5 H5A 120.7
C5 C6 C1 123.1(8)
C5 C6 H6A 118.5
C1 C6 H6A 118.5
O1 C7 C8 121.2(7)
O1 C7 C1 120.0(6)
C8 C7 C1 118.6(6)
C9 C8 C7 124.4(7)
C9 C8 H8A 117.8
C7 C8 H8A 117.8
C8 C9 C10 129.2(7)
C8 C9 H9A 115.4
C10 C9 H9A 115.4
C17 C10 C11 121.4(6)
C17 C10 C9 120.8(6)
C11 C10 C9 117.7(7)
C13 C11 C10 119.9(7)
C13 C11 C12 119.1(7)
C10 C11 C12 120.9(7)
C11 C12 H12A 109.5
C11 C12 H12B 109.5
H12A C12 H12B 109.5
C11 C12 H12C 109.5
H12A C12 H12C 109.5
H12B C12 H12C 109.5
C11 C13 C14 119.2(7)
C11 C13 Cl3 122.3(6)
C14 C13 Cl3 118.4(5)
C16 C14 O2 122.2(7)
C16 C14 C13 119.3(6)
O2 C14 C13 118.5(7)
O2 C15 H15A 109.5
O2 C15 H15B 109.5
H15A C15 H15B 109.5
O2 C15 H15C 109.5
H15A C15 H15C 109.5
H15B C15 H15C 109.5
C14 C16 C17 122.5(6)
C14 C16 Cl4 115.8(5)
C17 C16 Cl4 121.7(6)
C10 C17 C16 117.7(6)
C10 C17 C18 122.7(6)
C16 C17 C18 119.4(7)
C17 C18 H18A 109.5
C17 C18 H18B 109.5
H18A C18 H18B 109.5
C17 C18 H18C 109.5
H18A C18 H18C 109.5
H18B C18 H18C 109.5

loop_
_geom_bond_atom_site_label_1
_geom_bond_atom_site_label_2
_geom_bond_distance
Cl1 C2 1.741(8)
Cl2 C4 1.743(8)
Cl3 C13 1.825(8)
Cl4 C16 1.834(7)
O1 C7 1.221(9)
O2 C14 1.369(7)
O2 C15 1.445(10)
C1 C6 1.367(11)
C1 C2 1.426(11)
C1 C7 1.503(10)
C2 C3 1.342(10)
C3 C4 1.400(12)
C3 H3A 0.9300
C4 C5 1.363(13)
C5 C6 1.364(12)
C5 H5A 0.9300
C6 H6A 0.9300
C7 C8 1.468(9)
C8 C9 1.272(11)
C8 H8A 0.9300
C9 C10 1.509(10)
C9 H9A 0.9300
C10 C17 1.396(11)
C10 C11 1.402(11)
C11 C13 1.386(10)
C11 C12 1.511(11)
C12 H12A 0.9600
C12 H12B 0.9600
C12 H12C 0.9600
C13 C14 1.432(11)
C14 C16 1.367(11)
C15 H15A 0.9600
C15 H15B 0.9600
C15 H15C 0.9600
C16 C17 1.402(10)
C17 C18 1.508(11)
C18 H18A 0.9600
C18 H18B 0.9600
C18 H18C 0.9600

loop_
_geom_hbond_atom_site_label_D
_geom_hbond_atom_site_label_H
_geom_hbond_atom_site_label_A
_geom_hbond_site_symmetry_A
_geom_hbond_distance_DH
_geom_hbond_distance_HA
_geom_hbond_distance_DA
_geom_hbond_angle_DHA
C3 H3A O1 1_455 0.93 2.55 3.471(11) 169.9

loop_
_geom_torsion_atom_site_label_1
_geom_torsion_atom_site_label_2
_geom_torsion_atom_site_label_3
_geom_torsion_atom_site_label_4
_geom_torsion
C6 C1 C2 C3 2.0(11)
C7 C1 C2 C3 175.8(7)
C6 C1 C2 Cl1 -174.9(6)
C7 C1 C2 Cl1 -1.1(9)
C1 C2 C3 C4 3.3(11)
Cl1 C2 C3 C4 -179.8(6)
C2 C3 C4 C5 -6.0(12)
C2 C3 C4 Cl2 177.4(6)
C3 C4 C5 C6 3.2(13)
Cl2 C4 C5 C6 179.8(7)
C4 C5 C6 C1 2.4(14)
C2 C1 C6 C5 -5.0(12)
C7 C1 C6 C5 -179.1(8)
C6 C1 C7 O1 45.5(11)
C2 C1 C7 O1 -128.2(9)
C6 C1 C7 C8 -129.2(8)
C2 C1 C7 C8 57.1(10)
O1 C7 C8 C9 2.3(14)
C1 C7 C8 C9 176.9(8)
C7 C8 C9 C10 -178.3(8)
C8 C9 C10 C17 -51.5(13)
C8 C9 C10 C11 125.1(10)
C17 C10 C11 C13 -0.7(11)
C9 C10 C11 C13 -177.2(7)
C17 C10 C11 C12 176.8(7)
C9 C10 C11 C12 0.2(11)
C10 C11 C13 C14 -0.2(11)
C12 C11 C13 C14 -177.7(7)
C10 C11 C13 Cl3 -176.9(6)
C12 C11 C13 Cl3 5.6(11)
C15 O2 C14 C16 -90.7(9)
C15 O2 C14 C13 91.6(9)
C11 C13 C14 C16 0.4(11)
Cl3 C13 C14 C16 177.2(6)
C11 C13 C14 O2 178.2(7)
Cl3 C13 C14 O2 -5.0(10)
O2 C14 C16 C17 -177.4(7)
C13 C14 C16 C17 0.3(11)
O2 C14 C16 Cl4 0.5(9)
C13 C14 C16 Cl4 178.2(6)
C11 C10 C17 C16 1.3(11)
C9 C10 C17 C16 177.8(7)
C11 C10 C17 C18 176.7(7)
C9 C10 C17 C18 -6.8(12)
C14 C16 C17 C10 -1.2(11)
Cl4 C16 C17 C10 -178.9(5)
C14 C16 C17 C18 -176.7(7)
Cl4 C16 C17 C18 5.5(10)

loop_
_cod_related_entry_id
_cod_related_entry_database
_cod_related_entry_code
1 ChemSpider 30655343
